data_4333927
loop_
_publ_author_name
'Talia Bsaibess'
'Michel Guerro'
'Yann Le Gal'
'Daad Sarraf'
'Nathalie Bellec'
'Marc Fourmigu\'e'
'Fr\'ed\'eric Barri\`ere'
'Vincent Dorcet'
'Thierry Guizouarn'
'Thierry Roisnel'
'Dominique Lorcy'

_publ_section_title
;
 Variable Magnetic Interactions between S = 1/2 Cation Radical Salts of
 Functionalizable Electron-Rich Dithiolene and Diselenolene Cp2Mo
 Complexes
;
_journal_name_full 'Inorganic Chemistry'
_journal_page_first 2162
_journal_page_last 2173
_journal_paper_doi 10.1021/ic3025606
_journal_volume 52
_journal_year 2013
_chemical_compound_source 'synthesis as described'
_chemical_formula_moiety 'C27 H15 F4 Mo1 N5 O1 S4'
_chemical_formula_sum 'C27 H15 F4 Mo N5 O S4'
_chemical_formula_weight 725.62
_chemical_name_systematic
;
 ?
;
_space_group_IT_number 14
_symmetry_cell_setting monoclinic
_symmetry_Int_Tables_number 14
_symmetry_space_group_name_Hall '-P 2yn'
_symmetry_space_group_name_H-M 'P 1 21/n 1'
_atom_sites_solution_hydrogens geom
_atom_sites_solution_primary direct
_atom_sites_solution_secondary difmap
_audit_conform_dict_location ftp://ftp.iucr.org/pub/cif_core.dic
_audit_conform_dict_name cif_core.dic
_audit_conform_dict_version 2.3
_audit_creation_date 2012-10-09T14:52:50-00:00
_audit_creation_method 'WinGX routine CIF_UPDATE'
_cell_angle_alpha 90
_cell_angle_beta 90.3500(10)
_cell_angle_gamma 90
_cell_formula_units_Z 4
_cell_length_a 8.3701(2)
_cell_length_b 13.8913(4)
_cell_length_c 22.9983(7)
_cell_measurement_reflns_used 9986
_cell_measurement_temperature 150(2)
_cell_measurement_theta_max 27.38
_cell_measurement_theta_min 2.3
_cell_measurement_wavelength 0.71073
_cell_volume 2674.00(13)
_computing_cell_refinement 'Bruker APEX2 (Bruker, 2006)'
_computing_data_collection 'Bruker APEX2 (Bruker, 2006)'
_computing_data_reduction 'Bruker APEX2 (Bruker, 2006)'
_computing_molecular_graphics 'Ortep-3 for Windows (Farrugia, 1997)'
_computing_publication_material
;
           WinGX publication routines (Farrugia, 1999),
           CRYSCAL (T. Roisnel, local program)
;
_computing_structure_refinement 'SHELXL-97 (Sheldrick, 1997)'
_computing_structure_solution 'SIR97 (Altomare et al., 1999)'
_diffrn_ambient_temperature 150(2)
_diffrn_detector 'CCD plate'
_diffrn_measured_fraction_theta_full 0.996
_diffrn_measured_fraction_theta_max 0.996
_diffrn_measurement_device_type 'APEXII, Bruker-AXS'
_diffrn_measurement_method 'CCD rotation images, thin slices'
_diffrn_radiation_monochromator graphite
_diffrn_radiation_probe x-ray
_diffrn_radiation_type MoK\a
_diffrn_radiation_wavelength 0.71073
_diffrn_reflns_av_R_equivalents 0.0425
_diffrn_reflns_av_unetI/netI 0.0384
_diffrn_reflns_limit_h_max 9
_diffrn_reflns_limit_h_min -10
_diffrn_reflns_limit_k_max 14
_diffrn_reflns_limit_k_min -18
_diffrn_reflns_limit_l_max 28
_diffrn_reflns_limit_l_min -29
_diffrn_reflns_number 23656
_diffrn_reflns_theta_full 27.48
_diffrn_reflns_theta_max 27.48
_diffrn_reflns_theta_min 2.97
_exptl_absorpt_coefficient_mu 0.865
_exptl_absorpt_correction_T_max 0.925
_exptl_absorpt_correction_T_min 0.821
_exptl_absorpt_correction_type multi-scan
_exptl_absorpt_process_details
;
  [Sheldrick, G.M. (2002). SADABS Bruker AXS Inc., Madison, Wisconsin, USA]
;
_exptl_crystal_colour red
_exptl_crystal_density_diffrn 1.802
_exptl_crystal_description prism
_exptl_crystal_F_000 1448
_exptl_crystal_size_max 0.32
_exptl_crystal_size_mid 0.29
_exptl_crystal_size_min 0.09
_refine_diff_density_max 0.685
_refine_diff_density_min -0.419
_refine_diff_density_rms 0.074
_refine_ls_extinction_method none
_refine_ls_goodness_of_fit_ref 1.043
_refine_ls_hydrogen_treatment mixed
_refine_ls_matrix_type full
_refine_ls_number_parameters 374
_refine_ls_number_reflns 6088
_refine_ls_number_restraints 10
_refine_ls_restrained_S_all 1.044
_refine_ls_R_factor_all 0.0393
_refine_ls_R_factor_gt 0.0319
_refine_ls_shift/su_max 0.022
_refine_ls_shift/su_mean 0.001
_refine_ls_structure_factor_coef Fsqd
_refine_ls_weighting_details 'calc w=1/[\s^2^(Fo^2^)+(0.0300P)^2^+2.1341P] where P=(Fo^2^+2Fc^2^)/3'
_refine_ls_weighting_scheme calc
_refine_ls_wR_factor_gt 0.0741
_refine_ls_wR_factor_ref 0.0785
_reflns_number_gt 5207
_reflns_number_total 6088
_reflns_threshold_expression >2sigma(I)
_cod_data_source_file ic3025606_si_001_15.cif
_cod_data_source_block 3cTCNQF4
_cod_original_sg_symbol_H-M 'P 21/n'
_cod_database_code 4333927

loop_
_symmetry_equiv_pos_as_xyz
'x, y, z'
'-x+1/2, y+1/2, -z+1/2'
'-x, -y, -z'
'x-1/2, -y-1/2, z-1/2'

loop_
_atom_site_label
_atom_site_type_symbol
_atom_site_fract_x
_atom_site_fract_y
_atom_site_fract_z
_atom_site_U_iso_or_equiv
_atom_site_adp_type
_atom_site_occupancy
_atom_site_symmetry_multiplicity
_atom_site_calc_flag
_atom_site_refinement_flags
_atom_site_disorder_assembly
_atom_site_disorder_group
Mo1 Mo 0.16048(2) 0.043956(15) 0.150117(8) 0.02298(7) Uani 1 1 d . . .
S1 S -0.07906(7) 0.12231(4) 0.18893(3) 0.02769(13) Uani 1 1 d . . .
S2 S 0.25299(7) 0.21030(5) 0.13486(3) 0.02991(14) Uani 1 1 d . . .
S3 S 0.08218(6) 0.40285(4) 0.14970(2) 0.02431(13) Uani 1 1 d . . .
S4 S -0.20480(7) 0.50420(4) 0.19741(3) 0.02875(14) Uani 1 1 d . . .
C1 C 0.2715(4) 0.0718(2) 0.23896(11) 0.0401(7) Uani 1 1 d . A .
H1 H 0.2639 0.1344 0.2553 0.048 Uiso 1 1 calc R . .
C2 C 0.1621(3) -0.0045(2) 0.24743(10) 0.0366(6) Uani 1 1 d . A .
H2 H 0.0693 -0.0023 0.271 0.044 Uiso 1 1 calc R . .
C3 C 0.2140(3) -0.0832(2) 0.21524(10) 0.0311(5) Uani 1 1 d . A .
H3 H 0.1616 -0.1437 0.2123 0.037 Uiso 1 1 calc R . .
C4 C 0.3587(3) -0.05742(19) 0.18765(11) 0.0305(5) Uani 1 1 d . A .
H4 H 0.4208 -0.0983 0.1636 0.037 Uiso 1 1 calc R . .
C5 C 0.3951(3) 0.0382(2) 0.20168(12) 0.0365(6) Uani 1 1 d . A .
H5 H 0.485 0.0739 0.1888 0.044 Uiso 1 1 calc R . .
C6A C 0.1938(9) -0.0645(5) 0.0744(3) 0.0297(4) Uani 0.532(3) 1 d PD A 1
H6A H 0.2818 -0.1077 0.0742 0.036 Uiso 0.532(3) 1 calc PR A 1
C7A C 0.0455(6) -0.0893(4) 0.0970(2) 0.0297(4) Uani 0.532(3) 1 d PD A 1
H7A H 0.0156 -0.1478 0.1153 0.036 Uiso 0.532(3) 1 calc PR A 1
C8A C -0.0487(6) -0.0088(4) 0.08646(19) 0.0297(4) Uani 0.532(3) 1 d PD A 1
H8A H -0.1593 -0.0051 0.0953 0.036 Uiso 0.532(3) 1 calc PR A 1
C9A C 0.0396(7) 0.0672(4) 0.0609(2) 0.0297(4) Uani 0.532(3) 1 d PD A 1
H9A H 0.0027 0.1299 0.0512 0.036 Uiso 0.532(3) 1 calc PR A 1
C10A C 0.2030(7) 0.0270(4) 0.0526(2) 0.0297(4) Uani 0.532(3) 1 d PD A 1
H10A H 0.2931 0.0579 0.036 0.036 Uiso 0.532(3) 1 calc PR A 1
C6B C -0.0105(7) 0.0389(5) 0.0697(2) 0.0297(4) Uani 0.468(3) 1 d PD A 2
H6B H -0.1094 0.0725 0.0692 0.036 Uiso 0.468(3) 1 calc PR A 2
C7B C 0.1372(7) 0.0727(4) 0.0488(2) 0.0297(4) Uani 0.468(3) 1 d PD A 2
H7B H 0.1538 0.1331 0.0305 0.036 Uiso 0.468(3) 1 calc PR A 2
C8B C 0.2551(7) 0.0041(4) 0.0592(2) 0.0297(4) Uani 0.468(3) 1 d PD A 2
H8B H 0.365 0.0118 0.0504 0.036 Uiso 0.468(3) 1 calc PR A 2
C9B C 0.1880(10) -0.0783(6) 0.0846(3) 0.0297(4) Uani 0.468(3) 1 d PD A 2
H9B H 0.2412 -0.1362 0.0951 0.036 Uiso 0.468(3) 1 calc PR A 2
C10B C 0.0177(7) -0.0554(4) 0.0916(2) 0.0297(4) Uani 0.468(3) 1 d PD A 2
H10B H -0.0605 -0.0967 0.108 0.036 Uiso 0.468(3) 1 calc PR A 2
C11 C -0.0461(2) 0.24150(17) 0.17725(9) 0.0211(4) Uani 1 1 d . . .
C12 C 0.0940(3) 0.27860(16) 0.15384(9) 0.0219(4) Uani 1 1 d . . .
C13 C -0.1068(2) 0.40499(17) 0.18177(9) 0.0223(5) Uani 1 1 d . . .
N14 N -0.1553(2) 0.31218(14) 0.19169(8) 0.0205(4) Uani 1 1 d . . .
C15 C -0.3085(2) 0.28820(18) 0.21935(10) 0.0253(5) Uani 1 1 d . . .
H15A H -0.3502 0.2272 0.2029 0.03 Uiso 1 1 calc R . .
H15B H -0.3873 0.3396 0.211 0.03 Uiso 1 1 calc R . .
C16 C -0.2875(3) 0.2777(2) 0.28456(11) 0.0320(6) Uani 1 1 d . . .
H16A H -0.2021 0.2304 0.293 0.038 Uiso 1 1 calc R . .
H16B H -0.2557 0.3403 0.3017 0.038 Uiso 1 1 calc R . .
C21 C 0.4096(2) 0.34681(17) 0.01088(9) 0.0227(5) Uani 1 1 d . . .
C22 C 0.2914(2) 0.39456(18) -0.02348(9) 0.0245(5) Uani 1 1 d . . .
C23 C 0.2320(3) 0.48216(18) -0.01018(10) 0.0253(5) Uani 1 1 d . . .
C24 C 0.2834(3) 0.53767(17) 0.03868(10) 0.0240(5) Uani 1 1 d . . .
C25 C 0.4022(3) 0.48998(18) 0.07225(9) 0.0238(5) Uani 1 1 d . . .
C26 C 0.4607(2) 0.40220(18) 0.05925(9) 0.0234(5) Uani 1 1 d . . .
C31 C 0.4695(3) 0.25475(18) -0.00168(10) 0.0259(5) Uani 1 1 d . . .
C32 C 0.4203(3) 0.19853(19) -0.05056(11) 0.0294(5) Uani 1 1 d . . .
C33 C 0.5673(3) 0.20138(19) 0.03771(11) 0.0308(5) Uani 1 1 d . . .
N32 N 0.3873(3) 0.14732(18) -0.08799(10) 0.0410(5) Uani 1 1 d . . .
N33 N 0.6418(3) 0.15259(19) 0.06766(11) 0.0464(6) Uani 1 1 d . . .
C41 C 0.2232(3) 0.62941(18) 0.05260(11) 0.0279(5) Uani 1 1 d . . .
C42 C 0.1113(3) 0.67980(18) 0.01659(12) 0.0331(6) Uani 1 1 d . . .
C43 C 0.2643(3) 0.67775(18) 0.10541(11) 0.0320(6) Uani 1 1 d . . .
N42 N 0.0225(3) 0.72359(17) -0.01079(12) 0.0465(6) Uani 1 1 d . . .
N43 N 0.2936(3) 0.71860(17) 0.14726(11) 0.0436(6) Uani 1 1 d . . .
O17 O -0.4330(2) 0.24637(17) 0.30949(9) 0.0446(5) Uani 1 1 d . . .
H17 H -0.421(4) 0.191(3) 0.3165(15) 0.05 Uiso 1 1 d . . .
F1 F 0.46384(17) 0.53555(10) 0.11891(6) 0.0328(3) Uani 1 1 d . . .
F2 F 0.57853(16) 0.36650(11) 0.09329(6) 0.0323(3) Uani 1 1 d . . .
F3 F 0.23531(16) 0.34903(11) -0.07111(6) 0.0331(3) Uani 1 1 d . . .
F4 F 0.11719(17) 0.51835(11) -0.04485(6) 0.0342(3) Uani 1 1 d . . .

loop_
_atom_site_aniso_label
_atom_site_aniso_U_11
_atom_site_aniso_U_22
_atom_site_aniso_U_33
_atom_site_aniso_U_23
_atom_site_aniso_U_13
_atom_site_aniso_U_12
Mo1 0.02678(11) 0.02520(12) 0.01693(10) -0.00266(8) -0.00209(7) 0.00547(8)
S1 0.0266(3) 0.0225(3) 0.0340(3) 0.0007(2) 0.0070(2) 0.0002(2)
S2 0.0255(3) 0.0306(3) 0.0337(3) 0.0028(3) 0.0105(2) 0.0038(2)
S3 0.0235(3) 0.0242(3) 0.0253(3) 0.0019(2) 0.0019(2) -0.0024(2)
S4 0.0278(3) 0.0237(3) 0.0347(3) -0.0034(2) -0.0014(2) 0.0036(2)
C1 0.0615(18) 0.0349(15) 0.0237(13) -0.0097(11) -0.0188(12) 0.0128(13)
C2 0.0454(15) 0.0461(17) 0.0182(11) 0.0037(11) -0.0003(10) 0.0134(13)
C3 0.0355(13) 0.0345(14) 0.0231(12) 0.0043(10) -0.0065(10) 0.0038(11)
C4 0.0308(12) 0.0356(14) 0.0252(12) 0.0009(10) -0.0054(9) 0.0086(11)
C5 0.0304(13) 0.0371(15) 0.0417(15) 0.0055(12) -0.0143(11) -0.0030(11)
C6A 0.0418(10) 0.0290(13) 0.0182(8) -0.0009(8) -0.0073(7) 0.0051(8)
C7A 0.0418(10) 0.0290(13) 0.0182(8) -0.0009(8) -0.0073(7) 0.0051(8)
C8A 0.0418(10) 0.0290(13) 0.0182(8) -0.0009(8) -0.0073(7) 0.0051(8)
C9A 0.0418(10) 0.0290(13) 0.0182(8) -0.0009(8) -0.0073(7) 0.0051(8)
C10A 0.0418(10) 0.0290(13) 0.0182(8) -0.0009(8) -0.0073(7) 0.0051(8)
C6B 0.0418(10) 0.0290(13) 0.0182(8) -0.0009(8) -0.0073(7) 0.0051(8)
C7B 0.0418(10) 0.0290(13) 0.0182(8) -0.0009(8) -0.0073(7) 0.0051(8)
C8B 0.0418(10) 0.0290(13) 0.0182(8) -0.0009(8) -0.0073(7) 0.0051(8)
C9B 0.0418(10) 0.0290(13) 0.0182(8) -0.0009(8) -0.0073(7) 0.0051(8)
C10B 0.0418(10) 0.0290(13) 0.0182(8) -0.0009(8) -0.0073(7) 0.0051(8)
C11 0.0221(10) 0.0246(12) 0.0166(10) -0.0003(9) -0.0018(8) 0.0010(9)
C12 0.0245(10) 0.0237(12) 0.0175(10) 0.0010(9) -0.0008(8) 0.0008(9)
C13 0.0215(10) 0.0274(12) 0.0178(10) 0.0002(9) -0.0034(8) -0.0005(9)
N14 0.0191(8) 0.0237(10) 0.0188(9) -0.0007(7) 0.0007(7) 0.0000(7)
C15 0.0174(10) 0.0293(13) 0.0293(12) 0.0003(10) 0.0031(8) 0.0005(9)
C16 0.0286(12) 0.0386(15) 0.0288(13) 0.0029(11) 0.0072(10) 0.0006(11)
C21 0.0187(10) 0.0283(12) 0.0211(11) 0.0032(9) 0.0037(8) -0.0026(9)
C22 0.0205(10) 0.0338(13) 0.0191(11) 0.0029(9) -0.0024(8) -0.0065(10)
C23 0.0203(10) 0.0320(13) 0.0236(11) 0.0074(10) -0.0011(8) -0.0029(9)
C24 0.0193(10) 0.0305(13) 0.0223(11) 0.0063(9) 0.0037(8) -0.0038(9)
C25 0.0214(10) 0.0321(13) 0.0180(10) 0.0007(9) 0.0017(8) -0.0039(10)
C26 0.0171(10) 0.0321(13) 0.0208(11) 0.0071(10) -0.0021(8) -0.0013(9)
C31 0.0214(10) 0.0324(13) 0.0240(11) 0.0023(10) 0.0027(9) -0.0009(9)
C32 0.0253(11) 0.0330(14) 0.0299(13) -0.0003(11) 0.0049(9) 0.0010(10)
C33 0.0289(12) 0.0297(13) 0.0339(13) 0.0001(11) 0.0036(10) 0.0039(11)
N32 0.0398(12) 0.0433(14) 0.0400(13) -0.0084(11) 0.0004(10) 0.0044(11)
N33 0.0465(13) 0.0433(15) 0.0492(15) 0.0039(12) -0.0057(11) 0.0165(12)
C41 0.0262(11) 0.0283(13) 0.0293(12) 0.0037(10) 0.0056(9) -0.0006(10)
C42 0.0308(13) 0.0247(13) 0.0440(15) 0.0007(11) 0.0026(11) -0.0020(10)
C43 0.0368(13) 0.0259(13) 0.0334(14) 0.0052(11) 0.0102(11) 0.0018(11)
N42 0.0429(13) 0.0344(14) 0.0620(17) 0.0076(12) -0.0090(12) 0.0043(11)
N43 0.0646(16) 0.0318(13) 0.0344(13) -0.0010(10) 0.0050(11) 0.0034(12)
O17 0.0367(10) 0.0502(12) 0.0471(12) 0.0148(10) 0.0181(9) 0.0057(10)
F1 0.0345(7) 0.0384(9) 0.0255(7) -0.0054(6) -0.0061(6) 0.0004(6)
F2 0.0292(7) 0.0374(8) 0.0302(8) 0.0011(6) -0.0104(6) 0.0063(6)
F3 0.0352(7) 0.0377(8) 0.0262(7) -0.0028(6) -0.0095(6) -0.0016(6)
F4 0.0334(7) 0.0375(8) 0.0316(8) 0.0059(6) -0.0115(6) 0.0048(6)

loop_
_atom_type_symbol
_atom_type_description
_atom_type_scat_dispersion_real
_atom_type_scat_dispersion_imag
_atom_type_scat_source
C C 0.0033 0.0016 'International Tables Vol C Tables 4.2.6.8 and 6.1.1.4'
H H 0 0 'International Tables Vol C Tables 4.2.6.8 and 6.1.1.4'
N N 0.0061 0.0033 'International Tables Vol C Tables 4.2.6.8 and 6.1.1.4'
O O 0.0106 0.006 'International Tables Vol C Tables 4.2.6.8 and 6.1.1.4'
F F 0.0171 0.0103 'International Tables Vol C Tables 4.2.6.8 and 6.1.1.4'
S S 0.1246 0.1234 'International Tables Vol C Tables 4.2.6.8 and 6.1.1.4'
Mo Mo -1.6832 0.6857 'International Tables Vol C Tables 4.2.6.8 and 6.1.1.4'

loop_
_geom_angle_atom_site_label_1
_geom_angle_atom_site_label_2
_geom_angle_atom_site_label_3
_geom_angle
C10B Mo1 C1 148.18(17)
C10B Mo1 C9B 37.7(3)
C1 Mo1 C9B 132.6(2)
C10B Mo1 C10A 55.8(2)
C1 Mo1 C10A 146.57(16)
C9B Mo1 C10A 42.2(2)
C10B Mo1 C5 137.27(17)
C1 Mo1 C5 36.43(10)
C9B Mo1 C5 103.1(2)
C10A Mo1 C5 111.50(16)
C10B Mo1 C9A 47.8(2)
C1 Mo1 C9A 162.07(15)
C9B Mo1 C9A 64.0(2)
C10A Mo1 C9A 37.92(19)
C5 Mo1 C9A 146.79(17)
C10B Mo1 C8B 59.8(2)
C1 Mo1 C8B 135.62(17)
C9B Mo1 C8B 35.6(2)
C10A Mo1 C8B 14.00(15)
C5 Mo1 C8B 99.38(17)
C9A Mo1 C8B 51.57(19)
C10B Mo1 C6A 39.1(2)
C1 Mo1 C6A 137.26(18)
C9B Mo1 C6A 7.6(3)
C10A Mo1 C6A 34.58(18)
C5 Mo1 C6A 105.02(19)
C9A Mo1 C6A 58.49(18)
C8B Mo1 C6A 28.5(2)
C10B Mo1 C6B 36.0(2)
C1 Mo1 C6B 164.49(16)
C9B Mo1 C6B 61.2(2)
C10A Mo1 C6B 46.9(2)
C5 Mo1 C6B 158.40(17)
C9A Mo1 C6B 15.09(16)
C8B Mo1 C6B 59.1(2)
C6A Mo1 C6B 57.4(2)
C10B Mo1 C2 113.19(17)
C1 Mo1 C2 35.70(11)
C9B Mo1 C2 114.69(18)
C10A Mo1 C2 155.54(16)
C5 Mo1 C2 59.59(10)
C9A Mo1 C2 153.21(16)
C8B Mo1 C2 142.99(16)
C6A Mo1 C2 122.10(16)
C6B Mo1 C2 138.65(18)
C10B Mo1 C4 102.89(17)
C1 Mo1 C4 59.00(9)
C9B Mo1 C4 73.8(2)
C10A Mo1 C4 100.71(16)
C5 Mo1 C4 35.20(9)
C9A Mo1 C4 136.05(15)
C8B Mo1 C4 86.75(16)
C6A Mo1 C4 78.32(18)
C6B Mo1 C4 134.85(16)
C2 Mo1 C4 58.19(9)
C10B Mo1 C3 91.06(17)
C1 Mo1 C3 58.74(10)
C9B Mo1 C3 80.92(18)
C10A Mo1 C3 121.09(15)
C5 Mo1 C3 59.04(9)
C9A Mo1 C3 138.70(15)
C8B Mo1 C3 109.32(16)
C6A Mo1 C3 88.10(16)
C6B Mo1 C3 126.48(18)
C2 Mo1 C3 34.49(9)
C4 Mo1 C3 35.13(9)
C11 S1 Mo1 103.92(7)
C12 S2 Mo1 103.93(8)
C12 S3 C13 92.60(11)
C2 C1 C5 108.1(2)
C2 C1 Mo1 74.64(15)
C5 C1 Mo1 72.43(14)
C2 C1 H1 126
C5 C1 H1 126
Mo1 C1 H1 118.9
C3 C2 C1 108.1(2)
C3 C2 Mo1 73.56(14)
C1 C2 Mo1 69.66(14)
C3 C2 H2 125.9
C1 C2 H2 125.9
Mo1 C2 H2 122.5
C2 C3 C4 108.0(2)
C2 C3 Mo1 71.96(15)
C4 C3 Mo1 71.66(14)
C2 C3 H3 126
C4 C3 H3 126
Mo1 C3 H3 122.1
C5 C4 C3 108.8(2)
C5 C4 Mo1 70.53(14)
C3 C4 Mo1 73.21(14)
C5 C4 H4 125.6
C3 C4 H4 125.6
Mo1 C4 H4 122.3
C4 C5 C1 106.9(2)
C4 C5 Mo1 74.27(14)
C1 C5 Mo1 71.14(14)
C4 C5 H5 126.5
C1 C5 H5 126.5
Mo1 C5 H5 119.9
C10A C6A C7A 114.8(6)
C10A C6A Mo1 71.3(4)
C7A C6A Mo1 76.7(4)
C10A C6A H6A 122.6
C7A C6A H6A 122.6
Mo1 C6A H6A 120.7
C8A C7A C6A 104.1(5)
C8A C7A Mo1 72.3(3)
C6A C7A Mo1 69.2(4)
C8A C7A H7A 128
C6A C7A H7A 128
Mo1 C7A H7A 122.4
C7A C8A C9A 112.0(5)
C7A C8A Mo1 74.1(3)
C9A C8A Mo1 69.1(3)
C7A C8A H8A 124
C9A C8A H8A 124
Mo1 C8A H8A 124.2
C8A C9A C10A 104.8(4)
C8A C9A Mo1 75.8(3)
C10A C9A Mo1 70.3(3)
C8A C9A H9A 127.6
C10A C9A H9A 127.6
Mo1 C9A H9A 118.5
C6A C10A C9A 104.3(5)
C6A C10A Mo1 74.1(4)
C9A C10A Mo1 71.8(3)
C6A C10A H10A 127.9
C9A C10A H10A 127.9
Mo1 C10A H10A 118.5
C7B C6B C10B 106.4(5)
C7B C6B Mo1 74.0(3)
C10B C6B Mo1 69.3(3)
C7B C6B H6B 126.8
C10B C6B H6B 126.8
Mo1 C6B H6B 121.6
C8B C7B C6B 109.6(5)
C8B C7B Mo1 70.2(3)
C6B C7B Mo1 71.1(3)
C8B C7B H7B 125.2
C6B C7B H7B 125.2
Mo1 C7B H7B 125
C7B C8B C9B 110.2(6)
C7B C8B Mo1 75.2(3)
C9B C8B Mo1 71.2(4)
C7B C8B H8B 124.9
C9B C8B H8B 124.9
Mo1 C8B H8B 120.3
C8B C9B C10B 105.1(6)
C8B C9B Mo1 73.2(4)
C10B C9B Mo1 70.5(4)
C8B C9B H9B 127.5
C10B C9B H9B 127.5
Mo1 C9B H9B 120.8
C6B C10B C9B 108.6(6)
C6B C10B Mo1 74.6(3)
C9B C10B Mo1 71.8(4)
C6B C10B H10B 125.7
C9B C10B H10B 125.7
Mo1 C10B H10B 119.7
N14 C11 C12 112.9(2)
N14 C11 S1 123.02(16)
C12 C11 S1 124.03(17)
C11 C12 S2 123.86(18)
C11 C12 S3 110.02(16)
S2 C12 S3 126.08(13)
N14 C13 S4 127.09(16)
N14 C13 S3 108.87(16)
S4 C13 S3 124.04(14)
C13 N14 C11 115.51(18)
C13 N14 C15 122.94(18)
C11 N14 C15 121.43(19)
N14 C15 C16 110.67(18)
N14 C15 H15A 109.5
C16 C15 H15A 109.5
N14 C15 H15B 109.5
C16 C15 H15B 109.5
H15A C15 H15B 108.1
O17 C16 C15 109.6(2)
O17 C16 H16A 109.8
C15 C16 H16A 109.8
O17 C16 H16B 109.8
C15 C16 H16B 109.8
H16A C16 H16B 108.2
C31 C21 C26 123.4(2)
C31 C21 C22 123.8(2)
C26 C21 C22 112.8(2)
F3 C22 C23 118.7(2)
F3 C22 C21 118.0(2)
C23 C22 C21 123.3(2)
F4 C23 C22 117.8(2)
F4 C23 C24 118.5(2)
C22 C23 C24 123.8(2)
C41 C24 C25 123.3(2)
C41 C24 C23 124.2(2)
C25 C24 C23 112.5(2)
F1 C25 C26 117.6(2)
F1 C25 C24 118.6(2)
C26 C25 C24 123.8(2)
C25 C26 F2 118.0(2)
C25 C26 C21 123.8(2)
F2 C26 C21 118.2(2)
C21 C31 C33 123.2(2)
C21 C31 C32 124.0(2)
C33 C31 C32 112.2(2)
N32 C32 C31 174.6(3)
N33 C33 C31 175.2(3)
C24 C41 C43 122.3(2)
C24 C41 C42 123.1(2)
C43 C41 C42 114.6(2)
N42 C42 C41 177.1(3)
N43 C43 C41 177.8(3)
C16 O17 H17 106(2)

loop_
_geom_bond_atom_site_label_1
_geom_bond_atom_site_label_2
_geom_bond_distance
Mo1 C10B 2.264(6)
Mo1 C1 2.272(2)
Mo1 C9B 2.282(9)
Mo1 C10A 2.284(5)
Mo1 C5 2.289(2)
Mo1 C9A 2.304(5)
Mo1 C8B 2.308(6)
Mo1 C6A 2.320(7)
Mo1 C6B 2.333(5)
Mo1 C2 2.337(2)
Mo1 C4 2.337(2)
Mo1 C3 2.357(2)
S1 C11 1.700(2)
S2 C12 1.694(2)
S3 C12 1.731(2)
S3 C13 1.750(2)
S4 C13 1.645(2)
C1 C2 1.414(4)
C1 C5 1.426(4)
C1 H1 0.95
C2 C3 1.392(4)
C2 H2 0.95
C3 C4 1.417(4)
C3 H3 0.95
C4 C5 1.400(4)
C4 H4 0.95
C5 H5 0.95
C6A C10A 1.369(8)
C6A C7A 1.391(9)
C6A H6A 0.95
C7A C8A 1.389(6)
C7A H7A 0.95
C8A C9A 1.418(7)
C8A H8A 0.95
C9A C10A 1.491(8)
C9A H9A 0.95
C10A H10A 0.95
C6B C7B 1.409(8)
C6B C10B 1.423(8)
C6B H6B 0.95
C7B C8B 1.391(7)
C7B H7B 0.95
C8B C9B 1.403(9)
C8B H8B 0.95
C9B C10B 1.470(10)
C9B H9B 0.95
C10B H10B 0.95
C11 N14 1.384(3)
C11 C12 1.392(3)
C13 N14 1.371(3)
N14 C15 1.473(3)
C15 C16 1.516(3)
C15 H15A 0.99
C15 H15B 0.99
C16 O17 1.418(3)
C16 H16A 0.99
C16 H16B 0.99
C21 C31 1.404(3)
C21 C26 1.417(3)
C21 C22 1.426(3)
C22 F3 1.347(3)
C22 C23 1.350(3)
C23 F4 1.343(3)
C23 C24 1.427(3)
C24 C41 1.408(3)
C24 C25 1.419(3)
C25 F1 1.346(3)
C25 C26 1.348(3)
C26 F2 1.350(2)
C31 C33 1.425(3)
C31 C32 1.427(3)
C32 N32 1.149(3)
C33 N33 1.148(3)
C41 C43 1.428(4)
C41 C42 1.429(4)
C42 N42 1.146(3)
C43 N43 1.143(3)
O17 H17 0.80(3)

loop_
_geom_torsion_atom_site_label_1
_geom_torsion_atom_site_label_2
_geom_torsion_atom_site_label_3
_geom_torsion_atom_site_label_4
_geom_torsion
C10B Mo1 S1 C11 -126.16(17)
C1 Mo1 S1 C11 85.72(11)
C9B Mo1 S1 C11 -127.4(2)
C10A Mo1 S1 C11 -75.16(18)
C5 Mo1 S1 C11 79.48(11)
C9A Mo1 S1 C11 -79.05(16)
C8B Mo1 S1 C11 -78.0(2)
C6A Mo1 S1 C11 -117.4(2)
C6B Mo1 S1 C11 -93.07(19)
C2 Mo1 S1 C11 120.80(11)
C4 Mo1 S1 C11 121.71(12)
C3 Mo1 S1 C11 141.89(10)
C10B Mo1 S2 C12 84.2(2)
C1 Mo1 S2 C12 -91.73(11)
C9B Mo1 S2 C12 131.9(3)
C10A Mo1 S2 C12 118.47(16)
C5 Mo1 S2 C12 -128.66(11)
C9A Mo1 S2 C12 80.36(16)
C8B Mo1 S2 C12 131.70(17)
C6A Mo1 S2 C12 129.2(2)
C6B Mo1 S2 C12 72.91(16)
C2 Mo1 S2 C12 -78.07(11)
C4 Mo1 S2 C12 -142.17(10)
C3 Mo1 S2 C12 -110.06(12)
C10B Mo1 C1 C2 -15.8(4)
C9B Mo1 C1 C2 -72.0(3)
C10A Mo1 C1 C2 -136.3(3)
C5 Mo1 C1 C2 -115.1(2)
C9A Mo1 C1 C2 131.9(5)
C8B Mo1 C1 C2 -122.3(3)
C6A Mo1 C1 C2 -80.6(3)
C6B Mo1 C1 C2 78.2(7)
C4 Mo1 C1 C2 -77.43(17)
C3 Mo1 C1 C2 -36.15(15)
C10B Mo1 C1 C5 99.4(4)
C9B Mo1 C1 C5 43.1(3)
C10A Mo1 C1 C5 -21.2(4)
C9A Mo1 C1 C5 -112.9(5)
C8B Mo1 C1 C5 -7.2(3)
C6A Mo1 C1 C5 34.6(3)
C6B Mo1 C1 C5 -166.6(7)
C2 Mo1 C1 C5 115.1(2)
C4 Mo1 C1 C5 37.71(15)
C3 Mo1 C1 C5 78.99(17)
C5 C1 C2 C3 -1.3(3)
Mo1 C1 C2 C3 63.97(18)
C5 C1 C2 Mo1 -65.22(17)
C10B Mo1 C2 C3 54.0(2)
C1 Mo1 C2 C3 -117.1(2)
C9B Mo1 C2 C3 12.6(3)
C10A Mo1 C2 C3 -3.8(4)
C5 Mo1 C2 C3 -78.51(17)
C9A Mo1 C2 C3 93.5(3)
C8B Mo1 C2 C3 -16.2(3)
C6A Mo1 C2 C3 10.7(3)
C6B Mo1 C2 C3 86.3(3)
C4 Mo1 C2 C3 -37.17(15)
C10B Mo1 C2 C1 171.0(2)
C9B Mo1 C2 C1 129.6(3)
C10A Mo1 C2 C1 113.3(4)
C5 Mo1 C2 C1 38.56(16)
C9A Mo1 C2 C1 -149.5(3)
C8B Mo1 C2 C1 100.9(3)
C6A Mo1 C2 C1 127.8(3)
C6B Mo1 C2 C1 -156.7(3)
C4 Mo1 C2 C1 79.90(17)
C3 Mo1 C2 C1 117.1(2)
C1 C2 C3 C4 1.5(3)
Mo1 C2 C3 C4 62.99(17)
C1 C2 C3 Mo1 -61.45(17)
C10B Mo1 C3 C2 -132.0(2)
C1 Mo1 C3 C2 37.44(17)
C9B Mo1 C3 C2 -168.5(3)
C10A Mo1 C3 C2 178.2(2)
C5 Mo1 C3 C2 80.27(18)
C9A Mo1 C3 C2 -137.0(3)
C8B Mo1 C3 C2 169.8(2)
C6A Mo1 C3 C2 -170.9(2)
C6B Mo1 C3 C2 -124.9(2)
C4 Mo1 C3 C2 116.8(2)
C10B Mo1 C3 C4 111.2(2)
C1 Mo1 C3 C4 -79.38(17)
C9B Mo1 C3 C4 74.7(3)
C10A Mo1 C3 C4 61.3(2)
C5 Mo1 C3 C4 -36.56(15)
C9A Mo1 C3 C4 106.1(3)
C8B Mo1 C3 C4 52.9(2)
C6A Mo1 C3 C4 72.2(2)
C6B Mo1 C3 C4 118.2(2)
C2 Mo1 C3 C4 -116.8(2)
C2 C3 C4 C5 -1.2(3)
Mo1 C3 C4 C5 61.93(17)
C2 C3 C4 Mo1 -63.18(17)
C10B Mo1 C4 C5 169.4(2)
C1 Mo1 C4 C5 -39.06(17)
C9B Mo1 C4 C5 145.1(2)
C10A Mo1 C4 C5 112.3(2)
C9A Mo1 C4 C5 128.4(3)
C8B Mo1 C4 C5 111.3(2)
C6A Mo1 C4 C5 138.8(2)
C6B Mo1 C4 C5 149.9(3)
C2 Mo1 C4 C5 -81.15(18)
C3 Mo1 C4 C5 -117.6(2)
C10B Mo1 C4 C3 -73.0(2)
C1 Mo1 C4 C3 78.57(17)
C9B Mo1 C4 C3 -97.3(2)
C10A Mo1 C4 C3 -130.11(19)
C5 Mo1 C4 C3 117.6(2)
C9A Mo1 C4 C3 -114.0(3)
C8B Mo1 C4 C3 -131.0(2)
C6A Mo1 C4 C3 -103.6(2)
C6B Mo1 C4 C3 -92.5(3)
C2 Mo1 C4 C3 36.49(15)
C3 C4 C5 C1 0.5(3)
Mo1 C4 C5 C1 64.10(17)
C3 C4 C5 Mo1 -63.64(17)
C2 C1 C5 C4 0.5(3)
Mo1 C1 C5 C4 -66.20(17)
C2 C1 C5 Mo1 66.69(18)
C10B Mo1 C5 C4 -15.4(3)
C1 Mo1 C5 C4 114.6(2)
C9B Mo1 C5 C4 -34.4(2)
C10A Mo1 C5 C4 -77.8(2)
C9A Mo1 C5 C4 -96.6(3)
C8B Mo1 C5 C4 -70.5(2)
C6A Mo1 C5 C4 -41.9(2)
C6B Mo1 C5 C4 -75.1(5)
C2 Mo1 C5 C4 76.79(17)
C3 Mo1 C5 C4 36.47(15)
C10B Mo1 C5 C1 -129.9(3)
C9B Mo1 C5 C1 -148.9(2)
C10A Mo1 C5 C1 167.6(2)
C9A Mo1 C5 C1 148.8(3)
C8B Mo1 C5 C1 174.9(2)
C6A Mo1 C5 C1 -156.5(2)
C6B Mo1 C5 C1 170.3(5)
C2 Mo1 C5 C1 -37.77(17)
C4 Mo1 C5 C1 -114.6(2)
C3 Mo1 C5 C1 -78.10(18)
C10B Mo1 C6A C10A 102.6(5)
C1 Mo1 C6A C10A -126.6(3)
C9B Mo1 C6A C10A 178(3)
C5 Mo1 C6A C10A -106.2(4)
C9A Mo1 C6A C10A 42.2(4)
C8B Mo1 C6A C10A -24.3(3)
C6B Mo1 C6A C10A 60.0(4)
C2 Mo1 C6A C10A -169.4(3)
C4 Mo1 C6A C10A -129.4(4)
C3 Mo1 C6A C10A -163.4(4)
C10B Mo1 C6A C7A -19.7(3)
C1 Mo1 C6A C7A 111.1(4)
C9B Mo1 C6A C7A 56(3)
C10A Mo1 C6A C7A -122.3(6)
C5 Mo1 C6A C7A 131.5(3)
C9A Mo1 C6A C7A -80.1(4)
C8B Mo1 C6A C7A -146.6(7)
C6B Mo1 C6A C7A -62.3(4)
C2 Mo1 C6A C7A 68.3(4)
C4 Mo1 C6A C7A 108.3(3)
C3 Mo1 C6A C7A 74.3(3)
C10A C6A C7A C8A 2.6(7)
Mo1 C6A C7A C8A 64.5(3)
C10A C6A C7A Mo1 -61.8(5)
C10B Mo1 C7A C8A -8.5(9)
C1 Mo1 C7A C8A 138.4(3)
C9B Mo1 C7A C8A -125.7(5)
C10A Mo1 C7A C8A -79.3(3)
C5 Mo1 C7A C8A -175.3(3)
C9A Mo1 C7A C8A -34.8(3)
C8B Mo1 C7A C8A -95.6(3)
C6A Mo1 C7A C8A -113.3(5)
C6B Mo1 C7A C8A -21.6(3)
C2 Mo1 C7A C8A 121.4(3)
C4 Mo1 C7A C8A 178.4(3)
C3 Mo1 C7A C8A 144.7(3)
C10B Mo1 C7A C6A 104.7(12)
C1 Mo1 C7A C6A -108.3(4)
C9B Mo1 C7A C6A -12.4(5)
C10A Mo1 C7A C6A 33.9(3)
C5 Mo1 C7A C6A -62.0(4)
C9A Mo1 C7A C6A 78.4(4)
C8B Mo1 C7A C6A 17.7(4)
C6B Mo1 C7A C6A 91.7(4)
C2 Mo1 C7A C6A -125.3(3)
C4 Mo1 C7A C6A -68.4(4)
C3 Mo1 C7A C6A -102.0(4)
C6A C7A C8A C9A -3.3(6)
Mo1 C7A C8A C9A 59.1(3)
C6A C7A C8A Mo1 -62.3(4)
C10B Mo1 C8A C7A 5.2(6)
C1 Mo1 C8A C7A -89.5(4)
C9B Mo1 C8A C7A 29.6(3)
C10A Mo1 C8A C7A 79.9(3)
C5 Mo1 C8A C7A 10.6(6)
C9A Mo1 C8A C7A 121.6(5)
C8B Mo1 C8A C7A 67.9(3)
C6A Mo1 C8A C7A 38.7(3)
C6B Mo1 C8A C7A 127.5(7)
C2 Mo1 C8A C7A -71.7(3)
C4 Mo1 C8A C7A -2.0(4)
C3 Mo1 C8A C7A -36.5(3)
C10B Mo1 C8A C9A -116.4(6)
C1 Mo1 C8A C9A 148.8(3)
C9B Mo1 C8A C9A -92.0(4)
C10A Mo1 C8A C9A -41.7(3)
C5 Mo1 C8A C9A -111.1(4)
C8B Mo1 C8A C9A -53.7(3)
C6A Mo1 C8A C9A -82.9(3)
C6B Mo1 C8A C9A 5.8(6)
C2 Mo1 C8A C9A 166.7(3)
C4 Mo1 C8A C9A -123.6(3)
C3 Mo1 C8A C9A -158.1(3)
C7A C8A C9A C10A 2.7(5)
Mo1 C8A C9A C10A 64.8(3)
C7A C8A C9A Mo1 -62.0(3)
C10B Mo1 C9A C8A 25.8(3)
C1 Mo1 C9A C8A -131.9(5)
C9B Mo1 C9A C8A 67.5(3)
C10A Mo1 C9A C8A 111.8(4)
C5 Mo1 C9A C8A 141.0(3)
C8B Mo1 C9A C8A 107.3(4)
C6A Mo1 C9A C8A 73.4(3)
C6B Mo1 C9A C8A -7.8(8)
C2 Mo1 C9A C8A -26.3(5)
C4 Mo1 C9A C8A 85.4(4)
C3 Mo1 C9A C8A 32.6(4)
C10B Mo1 C9A C10A -86.0(3)
C1 Mo1 C9A C10A 116.4(5)
C9B Mo1 C9A C10A -44.2(3)
C5 Mo1 C9A C10A 29.2(4)
C8B Mo1 C9A C10A -4.4(3)
C6A Mo1 C9A C10A -38.3(3)
C6B Mo1 C9A C10A -119.5(9)
C2 Mo1 C9A C10A -138.1(3)
C4 Mo1 C9A C10A -26.4(4)
C3 Mo1 C9A C10A -79.2(4)
C7A C6A C10A C9A -1.0(7)
Mo1 C6A C10A C9A -65.9(3)
C7A C6A C10A Mo1 64.9(5)
C8A C9A C10A C6A -1.0(5)
Mo1 C9A C10A C6A 67.6(4)
C8A C9A C10A Mo1 -68.6(3)
C10B Mo1 C10A C6A -48.0(4)
C1 Mo1 C10A C6A 98.7(4)
C9B Mo1 C10A C6A -0.4(6)
C5 Mo1 C10A C6A 85.4(4)
C9A Mo1 C10A C6A -111.3(5)
C8B Mo1 C10A C6A 54.2(9)
C6B Mo1 C10A C6A -93.3(5)
C2 Mo1 C10A C6A 22.0(6)
C4 Mo1 C10A C6A 50.4(4)
C3 Mo1 C10A C6A 19.5(4)
C10B Mo1 C10A C9A 63.3(3)
C1 Mo1 C10A C9A -150.0(3)
C9B Mo1 C10A C9A 110.9(5)
C5 Mo1 C10A C9A -163.3(3)
C8B Mo1 C10A C9A 165.6(11)
C6A Mo1 C10A C9A 111.3(5)
C6B Mo1 C10A C9A 18.1(3)
C2 Mo1 C10A C9A 133.3(4)
C4 Mo1 C10A C9A 161.7(3)
C3 Mo1 C10A C9A 130.8(3)
C10B Mo1 C6B C7B -115.0(5)
C1 Mo1 C6B C7B 128.4(6)
C9B Mo1 C6B C7B -76.1(4)
C10A Mo1 C6B C7B -26.2(3)
C5 Mo1 C6B C7B -29.6(7)
C9A Mo1 C6B C7B 20.8(8)
C8B Mo1 C6B C7B -34.9(3)
C6A Mo1 C6B C7B -68.5(3)
C2 Mo1 C6B C7B -171.7(3)
C4 Mo1 C6B C7B -81.4(4)
C3 Mo1 C6B C7B -127.1(3)
C1 Mo1 C6B C10B -116.6(6)
C9B Mo1 C6B C10B 38.9(4)
C10A Mo1 C6B C10B 88.8(4)
C5 Mo1 C6B C10B 85.4(6)
C9A Mo1 C6B C10B 135.8(10)
C8B Mo1 C6B C10B 80.1(4)
C6A Mo1 C6B C10B 46.5(3)
C2 Mo1 C6B C10B -56.7(4)
C4 Mo1 C6B C10B 33.6(5)
C3 Mo1 C6B C10B -12.0(4)
C10B C6B C7B C8B -2.2(6)
Mo1 C6B C7B C8B 59.9(4)
C10B C6B C7B Mo1 -62.1(4)
C10B Mo1 C7B C8B -81.3(4)
C1 Mo1 C7B C8B 86.8(5)
C9B Mo1 C7B C8B -36.9(4)
C10A Mo1 C7B C8B -5.4(6)
C5 Mo1 C7B C8B 47.1(4)
C9A Mo1 C7B C8B -134.7(7)
C6A Mo1 C7B C8B -34.0(4)
C6B Mo1 C7B C8B -120.0(5)
C2 Mo1 C7B C8B -78.4(12)
C4 Mo1 C7B C8B 4.9(4)
C3 Mo1 C7B C8B -35.1(5)
C10B Mo1 C7B C6B 38.7(3)
C1 Mo1 C7B C6B -153.2(3)
C9B Mo1 C7B C6B 83.1(4)
C10A Mo1 C7B C6B 114.6(7)
C5 Mo1 C7B C6B 167.1(3)
C9A Mo1 C7B C6B -14.7(5)
C8B Mo1 C7B C6B 120.0(5)
C6A Mo1 C7B C6B 86.0(4)
C2 Mo1 C7B C6B 41.6(13)
C4 Mo1 C7B C6B 124.9(3)
C3 Mo1 C7B C6B 84.9(4)
C6B C7B C8B C9B 2.6(6)
Mo1 C7B C8B C9B 63.1(4)
C6B C7B C8B Mo1 -60.5(4)
C10B Mo1 C8B C7B 77.3(4)
C1 Mo1 C8B C7B -138.5(3)
C9B Mo1 C8B C7B 117.8(6)
C10A Mo1 C8B C7B 8.0(8)
C5 Mo1 C8B C7B -142.8(3)
C9A Mo1 C8B C7B 19.3(3)
C6A Mo1 C8B C7B 112.9(6)
C6B Mo1 C8B C7B 35.2(3)
C2 Mo1 C8B C7B 166.5(3)
C4 Mo1 C8B C7B -175.8(3)
C3 Mo1 C8B C7B 156.9(3)
C10B Mo1 C8B C9B -40.5(4)
C1 Mo1 C8B C9B 103.7(4)
C10A Mo1 C8B C9B -109.8(11)
C5 Mo1 C8B C9B 99.4(4)
C9A Mo1 C8B C9B -98.6(5)
C6A Mo1 C8B C9B -4.9(7)
C6B Mo1 C8B C9B -82.6(4)
C2 Mo1 C8B C9B 48.6(5)
C4 Mo1 C8B C9B 66.4(4)
C3 Mo1 C8B C9B 39.0(4)
C7B C8B C9B C10B -1.9(7)
Mo1 C8B C9B C10B 63.7(4)
C7B C8B C9B Mo1 -65.6(4)
C10B Mo1 C9B C8B 113.3(5)
C1 Mo1 C9B C8B -112.5(4)
C10A Mo1 C9B C8B 19.8(3)
C5 Mo1 C9B C8B -87.9(4)
C9A Mo1 C9B C8B 59.5(4)
C6A Mo1 C9B C8B 18(3)
C6B Mo1 C9B C8B 76.2(4)
C2 Mo1 C9B C8B -150.2(3)
C4 Mo1 C9B C8B -107.7(4)
C3 Mo1 C9B C8B -143.0(4)
C1 Mo1 C9B C10B 134.2(3)
C10A Mo1 C9B C10B -93.5(5)
C5 Mo1 C9B C10B 158.8(3)
C9A Mo1 C9B C10B -53.8(4)
C8B Mo1 C9B C10B -113.3(5)
C6A Mo1 C9B C10B -95(3)
C6B Mo1 C9B C10B -37.1(4)
C2 Mo1 C9B C10B 96.6(4)
C4 Mo1 C9B C10B 139.0(4)
C3 Mo1 C9B C10B 103.7(4)
C7B C6B C10B C9B 1.0(7)
Mo1 C6B C10B C9B -64.2(5)
C7B C6B C10B Mo1 65.3(4)
C8B C9B C10B C6B 0.5(7)
Mo1 C9B C10B C6B 66.1(4)
C8B C9B C10B Mo1 -65.6(5)
C1 Mo1 C10B C6B 153.0(3)
C9B Mo1 C10B C6B -116.0(5)
C10A Mo1 C10B C6B -62.0(4)
C5 Mo1 C10B C6B -147.3(3)
C9A Mo1 C10B C6B -14.2(3)
C8B Mo1 C10B C6B -77.8(4)
C6A Mo1 C10B C6B -104.0(4)
C2 Mo1 C10B C6B 143.1(3)
C4 Mo1 C10B C6B -156.3(3)
C3 Mo1 C10B C6B 170.3(3)
C1 Mo1 C10B C9B -90.9(5)
C10A Mo1 C10B C9B 54.1(4)
C5 Mo1 C10B C9B -31.2(5)
C9A Mo1 C10B C9B 101.9(4)
C8B Mo1 C10B C9B 38.2(3)
C6A Mo1 C10B C9B 12.0(4)
C6B Mo1 C10B C9B 116.0(5)
C2 Mo1 C10B C9B -100.9(4)
C4 Mo1 C10B C9B -40.2(4)
C3 Mo1 C10B C9B -73.6(4)
Mo1 S1 C11 N14 178.41(16)
Mo1 S1 C11 C12 -3.4(2)
N14 C11 C12 S2 177.12(15)
S1 C11 C12 S2 -1.3(3)
N14 C11 C12 S3 -0.9(2)
S1 C11 C12 S3 -179.26(12)
Mo1 S2 C12 C11 5.1(2)
Mo1 S2 C12 S3 -177.25(12)
C13 S3 C12 C11 2.04(17)
C13 S3 C12 S2 -175.91(15)
C12 S3 C13 N14 -2.67(16)
C12 S3 C13 S4 176.62(15)
S4 C13 N14 C11 -176.55(16)
S3 C13 N14 C11 2.7(2)
S4 C13 N14 C15 -0.4(3)
S3 C13 N14 C15 178.83(16)
C12 C11 N14 C13 -1.2(3)
S1 C11 N14 C13 177.16(16)
C12 C11 N14 C15 -177.42(19)
S1 C11 N14 C15 1.0(3)
C13 N14 C15 C16 -92.2(3)
C11 N14 C15 C16 83.7(3)
N14 C15 C16 O17 -174.9(2)
C31 C21 C22 F3 -0.7(3)
C26 C21 C22 F3 179.21(18)
C31 C21 C22 C23 178.4(2)
C26 C21 C22 C23 -1.7(3)
F3 C22 C23 F4 1.3(3)
C21 C22 C23 F4 -177.81(19)
F3 C22 C23 C24 -179.23(19)
C21 C22 C23 C24 1.7(3)
F4 C23 C24 C41 -1.1(3)
C22 C23 C24 C41 179.4(2)
F4 C23 C24 C25 178.58(18)
C22 C23 C24 C25 -0.9(3)
C41 C24 C25 F1 -1.9(3)
C23 C24 C25 F1 178.45(18)
C41 C24 C25 C26 -179.9(2)
C23 C24 C25 C26 0.4(3)
F1 C25 C26 F2 -0.9(3)
C24 C25 C26 F2 177.16(19)
F1 C25 C26 C21 -178.70(19)
C24 C25 C26 C21 -0.6(3)
C31 C21 C26 C25 -178.9(2)
C22 C21 C26 C25 1.2(3)
C31 C21 C26 F2 3.3(3)
C22 C21 C26 F2 -176.61(18)
C26 C21 C31 C33 10.7(3)
C22 C21 C31 C33 -169.4(2)
C26 C21 C31 C32 -179.4(2)
C22 C21 C31 C32 0.6(3)
C21 C31 C32 N32 -171(3)
C33 C31 C32 N32 0(3)
C21 C31 C33 N33 152(3)
C32 C31 C33 N33 -19(3)
C25 C24 C41 C43 -7.0(3)
C23 C24 C41 C43 172.6(2)
C25 C24 C41 C42 175.8(2)
C23 C24 C41 C42 -4.6(4)
C24 C41 C42 N42 -172(6)
C43 C41 C42 N42 11(6)
C24 C41 C43 N43 -172(7)
C42 C41 C43 N43 6(7)
